data_4120671
loop_
_publ_author_name
'Li, Hao'
'Han, Ying-Feng'
'Lin, Yue-Jian'
'Guo, Zi-Wei'
'Jin, Guo-Xin'

_publ_section_title
;
 Stepwise Construction of Discrete Heterometallic Coordination Cages Based
 on Self-Sorting Strategy.
;
_journal_issue 8
_journal_name_full 'Journal of the American Chemical Society'
_journal_page_first 2982
_journal_paper_doi 10.1021/ja412667t
_journal_volume 136
_journal_year 2014
_chemical_formula_sum 'C156 H188 F24 Ir8 N20 Ni4 O58 S8'
_chemical_formula_weight 5756.18
_chemical_name_systematic
; 
 ? 
;
_space_group_IT_number 14
_symmetry_cell_setting monoclinic
_symmetry_space_group_name_Hall '-P 2yn'
_symmetry_space_group_name_H-M 'P 1 21/n 1'
_atom_sites_solution_hydrogens geom
_atom_sites_solution_primary direct
_atom_sites_solution_secondary difmap
_audit_creation_method SHELXL-97
_cell_angle_alpha 90.00
_cell_angle_beta 92.989(3)
_cell_angle_gamma 90.00
_cell_formula_units_Z 2
_cell_length_a 18.2183(8)
_cell_length_b 21.0390(9)
_cell_length_c 27.5149(11)
_cell_measurement_reflns_used 4305
_cell_measurement_temperature 173(2)
_cell_measurement_theta_max 67.18
_cell_measurement_theta_min 2.64
_cell_volume 10532.0(8)
_computing_cell_refinement 'Bruker SAINT'
_computing_data_collection 'Bruker APEX2'
_computing_data_reduction 'Bruker SAINT'
_computing_molecular_graphics 'Bruker SHELXTL'
_computing_publication_material 'Bruker SHELXTL'
_computing_structure_refinement 'SHELXL-97 (Sheldrick, 1997)'
_computing_structure_solution 'SHELXS-97 (Sheldrick, 1990)'
_diffrn_ambient_temperature 173(2)
_diffrn_measured_fraction_theta_full 0.943
_diffrn_measured_fraction_theta_max 0.943
_diffrn_measurement_device_type 'Bruker APEX-II CCD'
_diffrn_measurement_method '\f and \w scans'
_diffrn_radiation_monochromator graphite
_diffrn_radiation_source 'fine-focus sealed tube'
_diffrn_radiation_type CuK\a
_diffrn_radiation_wavelength 1.54178
_diffrn_reflns_av_R_equivalents 0.1155
_diffrn_reflns_av_sigmaI/netI 0.1381
_diffrn_reflns_limit_h_max 21
_diffrn_reflns_limit_h_min -20
_diffrn_reflns_limit_k_max 23
_diffrn_reflns_limit_k_min -23
_diffrn_reflns_limit_l_max 29
_diffrn_reflns_limit_l_min -32
_diffrn_reflns_number 50037
_diffrn_reflns_theta_full 66.00
_diffrn_reflns_theta_max 66.00
_diffrn_reflns_theta_min 2.65
_diffrn_standards_decay_% 8.26
_exptl_absorpt_coefficient_mu 11.492
_exptl_absorpt_correction_T_max 0.6564
_exptl_absorpt_correction_T_min 0.3928
_exptl_absorpt_correction_type multi-scan
_exptl_absorpt_process_details sadabs
_exptl_crystal_colour yellow
_exptl_crystal_density_diffrn 1.815
_exptl_crystal_density_method 'not measured'
_exptl_crystal_description rod
_exptl_crystal_F_000 5600
_exptl_crystal_size_max 0.10
_exptl_crystal_size_mid 0.05
_exptl_crystal_size_min 0.04
_platon_squeeze_details ' '
_refine_diff_density_max 3.868
_refine_diff_density_min -4.655
_refine_diff_density_rms 0.295
_refine_ls_extinction_method none
_refine_ls_goodness_of_fit_ref 0.961
_refine_ls_hydrogen_treatment constr
_refine_ls_matrix_type full
_refine_ls_number_parameters 1207
_refine_ls_number_reflns 17282
_refine_ls_number_restraints 156
_refine_ls_restrained_S_all 0.966
_refine_ls_R_factor_all 0.1365
_refine_ls_R_factor_gt 0.0925
_refine_ls_shift/su_max 0.003
_refine_ls_shift/su_mean 0.000
_refine_ls_structure_factor_coef Fsqd
_refine_ls_weighting_details 'calc w=1/[\s^2^(Fo^2^)+(0.1682P)^2^+0.0000P] where P=(Fo^2^+2Fc^2^)/3'
_refine_ls_weighting_scheme calc
_refine_ls_wR_factor_gt 0.2356
_refine_ls_wR_factor_ref 0.2676
_reflns_number_gt 10275
_reflns_number_total 17282
_reflns_threshold_expression >2sigma(I)
_cod_data_source_file ja412667t_si_001.cif
_cod_data_source_block HCC-5-pyrazine
_cod_depositor_comments
;
The following automatic conversions were performed:

'_symmetry_cell_setting' value 'Monoclinic' changed to 'monoclinic'
according to
/usr/data/users/saulius/automatic-downloads/current/ACS/lib/dictionaries/cif_core.dic
dictionary named 'cif_core.dic' version 2.4.2 from 2011-04-26.

Automatic conversion script
Id: cif_fix_values 2281 2013-09-26 08:29:07Z andrius 
;
_cod_original_sg_symbol_H-M P2(1)/n
_cod_database_code 4120671

loop_
_symmetry_equiv_pos_as_xyz
'x, y, z'
'-x+1/2, y+1/2, -z+1/2'
'-x, -y, -z'
'x-1/2, -y-1/2, z-1/2'

loop_
_atom_site_label
_atom_site_type_symbol
_atom_site_fract_x
_atom_site_fract_y
_atom_site_fract_z
_atom_site_U_iso_or_equiv
_atom_site_adp_type
_atom_site_occupancy
_atom_site_symmetry_multiplicity
_atom_site_calc_flag
_atom_site_refinement_flags
Ir1 Ir 0.38364(4) -0.09738(3) 0.10743(2) 0.0322(2) Uani 1 1 d .
Ir2 Ir 0.03459(4) -0.00976(4) 0.28130(2) 0.0354(2) Uani 1 1 d .
Ir3 Ir 0.17565(4) 0.25015(4) -0.16299(3) 0.0387(2) Uani 1 1 d .
Ir4 Ir -0.17098(4) 0.33733(3) 0.01043(3) 0.0391(2) Uani 1 1 d .
Ni1 Ni 0.27451(16) 0.07137(14) -0.02979(10) 0.0383(7) Uani 1 1 d .
Ni2 Ni -0.06757(16) 0.16526(14) 0.14760(10) 0.0382(7) Uani 1 1 d .
N1 N 0.2951(7) -0.0342(6) 0.0935(5) 0.032(3) Uani 1 1 d .
N2 N 0.0562(7) 0.0260(7) 0.2115(5) 0.038(3) Uani 1 1 d .
N3 N 0.1477(8) 0.2114(8) -0.0949(6) 0.046(4) Uani 1 1 d .
N4 N -0.0880(8) 0.2712(7) 0.0235(5) 0.039(3) Uani 1 1 d .
N5 N 0.3186(8) -0.1678(7) 0.0694(6) 0.041(3) Uani 1 1 d .
N6 N 0.2353(7) -0.2628(6) 0.0210(5) 0.034(3) Uani 1 1 d .
N7 N 0.1136(8) 0.1747(7) -0.1977(5) 0.039(3) Uani 1 1 d .
N8 N 0.0317(7) 0.0800(6) -0.2456(5) 0.035(3) Uani 1 1 d .
N9 N 0.2128(8) 0.0015(7) -0.0656(6) 0.042(3) Uani 1 1 d .
N10 N 0.1338(8) -0.0961(7) -0.1119(5) 0.042(4) Uani 1 1 d .
O1 O 0.4032(6) -0.0602(6) 0.0369(4) 0.042(3) Uani 1 1 d .
O2 O 0.3603(7) 0.0088(6) -0.0188(4) 0.046(3) Uani 1 1 d .
O3 O 0.2488(7) 0.0398(6) 0.0363(4) 0.044(3) Uani 1 1 d .
O4 O -0.0540(7) 0.0523(6) 0.2651(4) 0.039(3) Uani 1 1 d .
O5 O -0.0949(7) 0.1277(6) 0.2129(4) 0.041(3) Uani 1 1 d .
O6 O 0.0168(7) 0.1004(6) 0.1554(4) 0.044(3) Uani 1 1 d .
O7 O 0.2582(7) 0.1813(6) -0.1496(4) 0.042(3) Uani 1 1 d .
O8 O 0.3000(7) 0.1079(6) -0.0979(5) 0.046(3) Uani 1 1 d .
O9 O 0.1877(8) 0.1325(6) -0.0399(4) 0.049(3) Uani 1 1 d .
O10 O -0.1950(7) 0.2987(6) 0.0790(5) 0.043(3) Uani 1 1 d .
O11 O -0.1520(8) 0.2303(6) 0.1373(4) 0.048(3) Uani 1 1 d .
O12 O -0.0385(7) 0.2003(5) 0.0826(4) 0.041(3) Uani 1 1 d .
O13 O 0.3399(9) 0.1407(7) 0.0026(6) 0.062(4) Uani 1 1 d .
O14 O -0.0015(9) 0.2316(7) 0.1855(5) 0.061(4) Uani 1 1 d .
O15 O 0.118(2) 0.5378(19) 0.751(2) 0.37(3) Uiso 1 1 d D
O16 O 0.2320(14) 0.5271(13) 0.7128(11) 0.174(13) Uiso 1 1 d D
O17 O 0.157(3) 0.4356(15) 0.725(2) 0.48(5) Uiso 1 1 d D
O18 O 0.2265(11) 0.7248(10) 0.1815(8) 0.105(7) Uani 1 1 d U
O19 O 0.0943(13) 0.7269(15) 0.1770(8) 0.132(10) Uani 1 1 d .
O20 O 0.1657(15) 0.8049(9) 0.2228(13) 0.161(13) Uani 1 1 d .
O21 O 0.4252(12) 0.7062(9) 0.0461(7) 0.099(7) Uani 1 1 d .
O22 O 0.4798(18) 0.7622(11) -0.0207(9) 0.150(12) Uani 1 1 d .
O23 O 0.4112(15) 0.6713(12) -0.0390(8) 0.128(9) Uani 1 1 d .
O24 O 0.194(2) 0.4689(17) 0.1094(14) 0.198(15) Uani 1 1 d U
O25 O 0.147(2) 0.430(2) 0.0223(11) 0.222(18) Uani 1 1 d .
O26 O 0.111(3) 0.377(2) 0.1057(16) 0.26(2) Uani 1 1 d .
S1 S 0.1797(5) 0.4972(4) 0.7413(4) 0.113(3) Uani 1 1 d D
S2 S 0.1600(4) 0.7414(3) 0.2056(3) 0.0719(18) Uani 1 1 d D
S3 S 0.4555(4) 0.7021(3) -0.0024(2) 0.0737(17) Uani 1 1 d .
S4 S 0.1717(6) 0.4153(5) 0.0719(5) 0.131(4) Uani 1 1 d D
F1 F 0.175(3) 0.479(3) 0.8324(9) 0.42(3) Uiso 1 1 d D
F2 F 0.281(2) 0.496(3) 0.8108(16) 0.41(3) Uiso 1 1 d D
F3 F 0.212(3) 0.5793(18) 0.8069(15) 0.35(3) Uiso 1 1 d D
F4 F 0.2270(16) 0.6906(15) 0.2776(10) 0.195(11) Uani 1 1 d DU
F5 F 0.1035(15) 0.6967(15) 0.2825(11) 0.194(11) Uani 1 1 d DU
F6 F 0.1623(16) 0.6270(12) 0.2423(10) 0.181(10) Uani 1 1 d DU
F7 F 0.5720(16) 0.6718(16) 0.0401(12) 0.202(12) Uani 1 1 d DU
F8 F 0.5167(16) 0.5964(13) 0.0181(10) 0.172(10) Uani 1 1 d DU
F9 F 0.5717(15) 0.6527(15) -0.0339(10) 0.185(11) Uani 1 1 d DU
F10 F 0.242(2) 0.3302(18) 0.0244(16) 0.35(3) Uiso 1 1 d D
F11 F 0.3077(15) 0.408(2) 0.047(2) 0.45(4) Uiso 1 1 d D
F12 F 0.278(3) 0.338(3) 0.0980(16) 0.52(5) Uiso 1 1 d D
C1 C 0.2368(8) -0.0198(8) 0.1266(6) 0.030(3) Uani 1 1 d .
C2 C 0.1875(12) -0.0672(9) 0.1374(8) 0.055(5) Uani 1 1 d .
H2 H 0.1925 -0.1090 0.1248 0.066 Uiso 1 1 calc R
C3 C 0.1301(11) -0.0519(9) 0.1673(8) 0.055(5) Uani 1 1 d U
H3 H 0.0981 -0.0845 0.1772 0.066 Uiso 1 1 calc R
C4 C 0.1190(8) 0.0103(7) 0.1828(5) 0.024(3) Uani 1 1 d .
C5 C 0.1681(10) 0.0584(8) 0.1713(6) 0.040(4) Uani 1 1 d .
H5 H 0.1617 0.1007 0.1822 0.049 Uiso 1 1 calc R
C6 C 0.2292(11) 0.0413(9) 0.1422(6) 0.044(4) Uani 1 1 d .
H6 H 0.2640 0.0726 0.1340 0.052 Uiso 1 1 calc R
C7 C 0.2964(9) -0.0017(7) 0.0540(6) 0.032(3) Uani 1 1 d .
C8 C 0.3596(8) -0.0182(8) 0.0216(6) 0.033(4) Uani 1 1 d .
C9 C 0.0143(9) 0.0716(8) 0.1939(5) 0.031(3) Uani 1 1 d .
C10 C -0.0507(10) 0.0854(8) 0.2265(6) 0.038(4) Uani 1 1 d .
C11 C 0.0882(10) 0.2276(8) -0.0667(6) 0.036(4) Uani 1 1 d .
C12 C 0.0136(10) 0.2172(10) -0.0832(7) 0.052(5) Uani 1 1 d .
H12 H 0.0022 0.1994 -0.1144 0.062 Uiso 1 1 calc R
C13 C -0.0414(12) 0.2334(11) -0.0533(7) 0.058(6) Uani 1 1 d .
H13 H -0.0912 0.2279 -0.0645 0.070 Uiso 1 1 calc R
C14 C -0.0261(11) 0.2566(9) -0.0086(7) 0.043(4) Uani 1 1 d .
C15 C 0.0449(10) 0.2691(11) 0.0086(7) 0.058(6) Uani 1 1 d .
H15 H 0.0541 0.2881 0.0397 0.069 Uiso 1 1 calc R
C16 C 0.1039(10) 0.2531(10) -0.0208(7) 0.047(5) Uani 1 1 d .
H16 H 0.1533 0.2597 -0.0092 0.056 Uiso 1 1 calc R
C17 C 0.1913(10) 0.1650(10) -0.0786(6) 0.043(4) Uani 1 1 d .
C18 C 0.2563(9) 0.1508(8) -0.1105(6) 0.036(4) Uani 1 1 d .
C19 C -0.0843(9) 0.2408(8) 0.0649(6) 0.034(4) Uani 1 1 d .
C20 C -0.1505(11) 0.2570(9) 0.0968(6) 0.044(5) Uani 1 1 d .
C21 C 0.3212(11) -0.1772(9) 0.0210(6) 0.046(5) Uani 1 1 d .
H21 H 0.3512 -0.1509 0.0022 0.055 Uiso 1 1 calc R
C22 C 0.2787(10) -0.2270(8) -0.0018(6) 0.040(4) Uani 1 1 d .
H22 H 0.2829 -0.2340 -0.0356 0.048 Uiso 1 1 calc R
C23 C 0.2343(11) -0.2499(9) 0.0691(6) 0.045(5) Uani 1 1 d .
H23 H 0.2019 -0.2740 0.0878 0.054 Uiso 1 1 calc R
C24 C 0.2759(8) -0.2053(7) 0.0925(6) 0.031(3) Uani 1 1 d .
H24 H 0.2738 -0.2013 0.1268 0.037 Uiso 1 1 calc R
C25 C 0.2339(12) -0.0232(10) -0.1068(8) 0.057(6) Uani 1 1 d .
H25 H 0.2779 -0.0087 -0.1202 0.069 Uiso 1 1 calc R
C26 C 0.1935(13) -0.0688(13) -0.1302(9) 0.074(7) Uani 1 1 d .
H26 H 0.2079 -0.0824 -0.1612 0.088 Uiso 1 1 calc R
C27 C 0.1126(13) -0.0690(14) -0.0703(9) 0.081(9) Uani 1 1 d .
H27 H 0.0671 -0.0816 -0.0579 0.097 Uiso 1 1 calc R
C28 C 0.1552(11) -0.0225(12) -0.0443(8) 0.064(7) Uani 1 1 d .
H28 H 0.1430 -0.0090 -0.0127 0.076 Uiso 1 1 calc R
C29 C 0.0408(10) 0.1821(9) -0.2076(7) 0.043(4) Uani 1 1 d .
H29A H 0.0170 0.2202 -0.1987 0.051 Uiso 1 1 calc R
C30 C 0.0018(9) 0.1348(9) -0.2301(6) 0.042(4) Uani 1 1 d .
H30 H -0.0497 0.1405 -0.2355 0.050 Uiso 1 1 calc R
C31 C 0.1052(10) 0.0751(9) -0.2372(7) 0.044(4) Uani 1 1 d .
H31 H 0.1288 0.0375 -0.2474 0.052 Uiso 1 1 calc R
C32 C 0.1470(9) 0.1209(8) -0.2148(6) 0.037(4) Uani 1 1 d .
H32 H 0.1988 0.1160 -0.2110 0.045 Uiso 1 1 calc R
C33 C 0.3950(9) -0.1111(9) 0.1855(7) 0.043(4) Uani 1 1 d .
C34 C 0.4316(11) -0.1616(10) 0.1620(6) 0.047(5) Uani 1 1 d .
C35 C 0.4889(10) -0.1363(9) 0.1341(6) 0.041(4) Uani 1 1 d .
C36 C 0.4896(11) -0.0705(9) 0.1390(7) 0.046(4) Uani 1 1 d .
C37 C 0.4336(10) -0.0509(10) 0.1696(7) 0.049(5) Uani 1 1 d .
C38 C 0.3378(13) -0.1142(11) 0.2205(7) 0.061(6) Uani 1 1 d .
H38A H 0.3046 -0.1496 0.2122 0.092 Uiso 1 1 calc R
H38B H 0.3100 -0.0743 0.2197 0.092 Uiso 1 1 calc R
H38C H 0.3604 -0.1206 0.2533 0.092 Uiso 1 1 calc R
C39 C 0.4178(15) -0.2302(9) 0.1688(10) 0.077(8) Uani 1 1 d .
H39A H 0.4166 -0.2517 0.1372 0.115 Uiso 1 1 calc R
H39B H 0.3705 -0.2360 0.1837 0.115 Uiso 1 1 calc R
H39C H 0.4572 -0.2484 0.1901 0.115 Uiso 1 1 calc R
C40 C 0.5427(11) -0.1768(10) 0.1061(8) 0.060(6) Uani 1 1 d U
H40A H 0.5150 -0.2044 0.0831 0.090 Uiso 1 1 calc R
H40B H 0.5724 -0.2030 0.1291 0.090 Uiso 1 1 calc R
H40C H 0.5749 -0.1489 0.0883 0.090 Uiso 1 1 calc R
C41 C 0.5406(11) -0.0230(12) 0.1171(9) 0.070(7) Uani 1 1 d .
H41A H 0.5175 -0.0061 0.0868 0.106 Uiso 1 1 calc R
H41B H 0.5869 -0.0440 0.1102 0.106 Uiso 1 1 calc R
H41C H 0.5504 0.0119 0.1401 0.106 Uiso 1 1 calc R
C42 C 0.4175(12) 0.0164(12) 0.1889(10) 0.075(8) Uani 1 1 d .
H42A H 0.4491 0.0248 0.2181 0.112 Uiso 1 1 calc R
H42B H 0.3659 0.0192 0.1970 0.112 Uiso 1 1 calc R
H42C H 0.4274 0.0479 0.1638 0.112 Uiso 1 1 calc R
C43 C 0.0773(13) -0.0697(13) 0.3383(7) 0.063(6) Uani 1 1 d .
C44 C 0.1371(16) -0.0355(16) 0.3147(8) 0.083(8) Uani 1 1 d U
C45 C 0.1279(15) 0.0257(16) 0.3212(10) 0.084(8) Uani 1 1 d U
C46 C 0.0647(13) 0.0366(11) 0.3471(8) 0.060(6) Uani 1 1 d .
C47 C 0.0337(10) -0.0218(9) 0.3582(5) 0.041(4) Uani 1 1 d U
C48 C 0.074(2) -0.1387(16) 0.3435(12) 0.114(11) Uani 1 1 d U
H48A H 0.0970 -0.1511 0.3750 0.171 Uiso 1 1 calc R
H48B H 0.0996 -0.1589 0.3173 0.171 Uiso 1 1 calc R
H48C H 0.0222 -0.1523 0.3418 0.171 Uiso 1 1 calc R
C49 C 0.1974(16) -0.0779(16) 0.2929(11) 0.105(10) Uani 1 1 d U
H49A H 0.2303 -0.0512 0.2746 0.157 Uiso 1 1 calc R
H49B H 0.1740 -0.1096 0.2711 0.157 Uiso 1 1 calc R
H49C H 0.2257 -0.0995 0.3193 0.157 Uiso 1 1 calc R
C50 C 0.1766(18) 0.0824(16) 0.3029(12) 0.108(10) Uani 1 1 d U
H50A H 0.1753 0.1178 0.3260 0.162 Uiso 1 1 calc R
H50B H 0.1571 0.0966 0.2709 0.162 Uiso 1 1 calc R
H50C H 0.2274 0.0679 0.3005 0.162 Uiso 1 1 calc R
C51 C 0.030(2) 0.1006(11) 0.3600(10) 0.099(11) Uani 1 1 d .
H51A H -0.0222 0.0948 0.3647 0.149 Uiso 1 1 calc R
H51B H 0.0368 0.1310 0.3336 0.149 Uiso 1 1 calc R
H51C H 0.0546 0.1169 0.3901 0.149 Uiso 1 1 calc R
C52 C -0.0288(14) -0.0360(15) 0.3889(9) 0.087(9) Uani 1 1 d .
H52A H -0.0128 -0.0320 0.4233 0.130 Uiso 1 1 calc R
H52B H -0.0461 -0.0795 0.3824 0.130 Uiso 1 1 calc R
H52C H -0.0689 -0.0060 0.3812 0.130 Uiso 1 1 calc R
C53 C 0.2098(13) 0.3113(11) -0.2203(8) 0.061(6) Uani 1 1 d .
C54 C 0.1368(12) 0.3226(10) -0.2114(7) 0.053(5) Uani 1 1 d .
C55 C 0.1339(13) 0.3401(11) -0.1644(9) 0.063(6) Uani 1 1 d .
C56 C 0.2019(13) 0.3426(10) -0.1415(8) 0.057(6) Uani 1 1 d .
C57 C 0.2534(14) 0.3265(11) -0.1735(7) 0.062(6) Uani 1 1 d .
C58 C 0.2443(17) 0.2931(14) -0.2663(9) 0.089(9) Uani 1 1 d .
H58A H 0.2601 0.2486 -0.2642 0.134 Uiso 1 1 calc R
H58B H 0.2870 0.3203 -0.2709 0.134 Uiso 1 1 calc R
H58C H 0.2085 0.2984 -0.2938 0.134 Uiso 1 1 calc R
C59 C 0.0769(14) 0.3239(12) -0.2482(10) 0.082(9) Uani 1 1 d .
H59A H 0.0327 0.3058 -0.2348 0.124 Uiso 1 1 calc R
H59B H 0.0903 0.2988 -0.2764 0.124 Uiso 1 1 calc R
H59C H 0.0672 0.3679 -0.2583 0.124 Uiso 1 1 calc R
C60 C 0.0685(19) 0.3668(13) -0.1367(14) 0.118(14) Uani 1 1 d .
H60A H 0.0857 0.3791 -0.1037 0.178 Uiso 1 1 calc R
H60B H 0.0304 0.3342 -0.1350 0.178 Uiso 1 1 calc R
H60C H 0.0482 0.4041 -0.1540 0.178 Uiso 1 1 calc R
C61 C 0.2287(17) 0.3645(14) -0.0882(9) 0.094(10) Uani 1 1 d .
H61A H 0.2503 0.3281 -0.0703 0.141 Uiso 1 1 calc R
H61B H 0.1867 0.3807 -0.0711 0.141 Uiso 1 1 calc R
H61C H 0.2657 0.3981 -0.0903 0.141 Uiso 1 1 calc R
C62 C 0.3372(14) 0.3149(13) -0.1671(11) 0.094(10) Uani 1 1 d .
H62A H 0.3492 0.2979 -0.1345 0.140 Uiso 1 1 calc R
H62B H 0.3633 0.3550 -0.1712 0.140 Uiso 1 1 calc R
H62C H 0.3521 0.2843 -0.1916 0.140 Uiso 1 1 calc R
C63 C -0.2273(9) 0.4149(8) -0.0293(7) 0.040(4) Uani 1 1 d .
C64 C -0.2183(14) 0.4285(9) 0.0198(7) 0.056(6) Uani 1 1 d .
C65 C -0.1348(14) 0.4290(11) 0.0305(9) 0.066(6) Uani 1 1 d .
C66 C -0.1059(12) 0.4179(9) -0.0138(9) 0.058(6) Uani 1 1 d .
C67 C -0.1577(14) 0.4034(10) -0.0515(9) 0.060(6) Uani 1 1 d .
C68 C -0.2965(17) 0.4102(12) -0.0592(10) 0.090(9) Uani 1 1 d .
H68A H -0.3336 0.3887 -0.0406 0.134 Uiso 1 1 calc R
H68B H -0.2882 0.3859 -0.0888 0.134 Uiso 1 1 calc R
H68C H -0.3138 0.4530 -0.0681 0.134 Uiso 1 1 calc R
C69 C -0.2810(14) 0.4437(12) 0.0539(11) 0.081(8) Uani 1 1 d U
H69A H -0.3022 0.4853 0.0453 0.121 Uiso 1 1 calc R
H69B H -0.2613 0.4445 0.0877 0.121 Uiso 1 1 calc R
H69C H -0.3191 0.4110 0.0502 0.121 Uiso 1 1 calc R
C70 C -0.1013(17) 0.4452(13) 0.0779(11) 0.090(9) Uani 1 1 d U
H70A H -0.0526 0.4256 0.0817 0.136 Uiso 1 1 calc R
H70B H -0.1323 0.4295 0.1034 0.136 Uiso 1 1 calc R
H70C H -0.0965 0.4915 0.0806 0.136 Uiso 1 1 calc R
C71 C -0.0237(14) 0.4155(10) -0.0180(13) 0.091(10) Uani 1 1 d .
H71A H -0.0086 0.4495 -0.0396 0.136 Uiso 1 1 calc R
H71B H -0.0099 0.3742 -0.0313 0.136 Uiso 1 1 calc R
H71C H 0.0007 0.4212 0.0143 0.136 Uiso 1 1 calc R
C72 C -0.1432(17) 0.3932(11) -0.1007(9) 0.084(9) Uani 1 1 d .
H72A H -0.1269 0.4330 -0.1150 0.126 Uiso 1 1 calc R
H72B H -0.1880 0.3784 -0.1184 0.126 Uiso 1 1 calc R
H72C H -0.1046 0.3610 -0.1028 0.126 Uiso 1 1 calc R
C73 C 0.320(3) 0.184(2) 0.0398(18) 0.156(17) Uani 1 1 d U
C74 C 0.211(2) 0.5133(16) 0.7981(16) 0.132(14) Uiso 1 1 d D
C75 C 0.1609(17) 0.6869(13) 0.2552(10) 0.160(19) Uiso 1 1 d D
C76 C 0.5244(18) 0.6577(15) 0.0033(10) 0.109(11) Uani 1 1 d DU
C77 C 0.2526(14) 0.3717(15) 0.0604(13) 0.40(6) Uiso 1 1 d D
O27 O 0.0959(12) 0.1165(10) 0.0538(8) 0.109(7) Uani 1 1 d U
O28 O 0.4813(12) 0.1111(13) 0.0258(11) 0.138(10) Uani 1 1 d .
C78 C 0.330(2) 0.6608(17) 0.8387(14) 0.126(14) Uani 1 1 d D
O29 O 0.371(3) 0.711(2) 0.8616(19) 0.30(3) Uiso 1 1 d D

loop_
_atom_site_aniso_label
_atom_site_aniso_U_11
_atom_site_aniso_U_22
_atom_site_aniso_U_33
_atom_site_aniso_U_23
_atom_site_aniso_U_13
_atom_site_aniso_U_12
Ir1 0.0235(4) 0.0451(4) 0.0282(4) 0.0035(3) 0.0050(3) 0.0016(3)
Ir2 0.0303(4) 0.0584(5) 0.0179(3) 0.0026(3) 0.0050(3) 0.0015(3)
Ir3 0.0298(4) 0.0576(5) 0.0293(4) 0.0101(3) 0.0071(3) -0.0069(3)
Ir4 0.0371(4) 0.0390(4) 0.0410(4) 0.0016(3) 0.0004(3) 0.0023(3)
Ni1 0.0306(15) 0.0561(18) 0.0284(15) 0.0107(12) 0.0039(13) 0.0045(13)
Ni2 0.0374(16) 0.0508(18) 0.0271(14) 0.0071(11) 0.0086(13) 0.0089(13)
N1 0.026(7) 0.045(8) 0.024(7) 0.000(5) -0.003(6) -0.010(6)
N2 0.018(7) 0.066(10) 0.031(8) -0.005(6) 0.011(6) -0.001(6)
N3 0.034(8) 0.057(10) 0.049(10) 0.011(7) 0.015(8) 0.003(7)
N4 0.043(9) 0.055(9) 0.018(6) -0.009(6) 0.009(6) -0.009(7)
N5 0.026(7) 0.045(9) 0.052(10) -0.001(6) -0.005(7) 0.008(6)
N6 0.023(7) 0.044(8) 0.034(8) 0.011(6) -0.002(6) -0.004(6)
N7 0.029(7) 0.041(8) 0.046(9) 0.008(6) -0.008(7) -0.010(6)
N8 0.028(7) 0.033(7) 0.043(8) 0.011(6) -0.007(6) 0.009(5)
N9 0.035(8) 0.051(9) 0.039(8) 0.009(6) -0.002(7) -0.005(6)
N10 0.030(8) 0.070(10) 0.026(7) -0.005(6) 0.008(6) -0.010(7)
O1 0.027(6) 0.060(8) 0.038(7) 0.009(5) 0.002(5) 0.000(5)
O2 0.039(7) 0.066(8) 0.035(7) 0.012(6) 0.017(6) 0.001(6)
O3 0.040(7) 0.064(8) 0.028(6) 0.019(5) 0.016(6) 0.020(6)
O4 0.040(7) 0.067(8) 0.012(5) 0.002(5) 0.016(5) -0.002(5)
O5 0.041(7) 0.044(7) 0.039(7) 0.005(5) 0.008(6) 0.019(5)
O6 0.042(7) 0.066(8) 0.024(6) 0.012(5) 0.000(6) 0.018(6)
O7 0.035(7) 0.060(8) 0.034(6) 0.011(5) 0.008(6) -0.006(5)
O8 0.041(7) 0.057(8) 0.040(7) 0.012(6) 0.005(6) -0.004(6)
O9 0.058(9) 0.065(9) 0.025(6) 0.006(5) 0.008(6) 0.021(7)
O10 0.030(6) 0.049(7) 0.050(8) -0.006(5) -0.003(6) 0.018(5)
O11 0.054(8) 0.059(8) 0.030(7) 0.006(5) 0.001(6) 0.019(6)
O12 0.045(7) 0.044(7) 0.035(6) 0.007(5) 0.019(6) 0.010(5)
O13 0.064(10) 0.070(10) 0.054(9) 0.000(7) 0.007(8) 0.001(8)
O14 0.065(10) 0.073(10) 0.045(8) 0.000(7) 0.005(8) -0.001(8)
O18 0.089(12) 0.131(13) 0.099(12) 0.057(10) 0.055(11) 0.021(10)
O19 0.093(17) 0.24(3) 0.060(13) 0.003(16) -0.006(13) 0.003(19)
O20 0.15(2) 0.036(13) 0.30(4) -0.033(16) 0.01(2) -0.001(12)
O21 0.124(18) 0.104(15) 0.074(13) 0.016(10) 0.043(13) 0.026(12)
O22 0.24(3) 0.113(19) 0.104(18) -0.012(14) 0.05(2) -0.08(2)
O23 0.16(2) 0.16(2) 0.062(13) -0.029(13) -0.025(15) -0.027(18)
O24 0.23(2) 0.18(2) 0.18(2) -0.008(16) -0.026(17) 0.017(17)
O25 0.23(4) 0.32(5) 0.10(2) 0.04(3) -0.09(2) 0.04(3)
O26 0.28(5) 0.29(5) 0.22(5) 0.09(4) 0.10(4) 0.05(4)
S1 0.085(6) 0.103(6) 0.153(9) 0.013(6) 0.035(6) -0.020(5)
S2 0.058(4) 0.086(4) 0.073(4) 0.031(3) 0.019(3) 0.014(3)
S3 0.085(5) 0.080(4) 0.057(3) 0.002(3) 0.013(3) -0.012(3)
S4 0.114(8) 0.117(8) 0.157(11) 0.018(7) -0.040(8) -0.019(6)
F4 0.174(18) 0.26(2) 0.153(17) 0.020(15) -0.022(15) 0.043(16)
F5 0.149(16) 0.239(19) 0.199(19) 0.031(16) 0.057(15) 0.041(15)
F6 0.205(18) 0.139(15) 0.206(18) 0.066(13) 0.068(15) 0.008(14)
F7 0.164(18) 0.26(2) 0.184(19) -0.028(16) 0.023(16) 0.012(16)
F8 0.203(18) 0.163(16) 0.150(16) 0.009(13) 0.017(14) 0.072(14)
F9 0.156(17) 0.255(19) 0.151(17) -0.014(15) 0.062(14) 0.024(15)
C1 0.021(8) 0.046(9) 0.025(8) -0.001(6) 0.009(7) 0.010(6)
C2 0.063(14) 0.048(12) 0.057(13) 0.001(8) 0.035(11) 0.000(9)
C3 0.042(10) 0.056(10) 0.070(12) -0.008(8) 0.040(10) -0.009(8)
C4 0.026(8) 0.025(8) 0.021(7) 0.001(5) 0.002(6) -0.001(6)
C5 0.041(10) 0.047(10) 0.035(9) -0.007(7) 0.019(8) -0.007(8)
C6 0.045(11) 0.059(12) 0.029(9) 0.007(7) 0.011(8) 0.005(8)
C7 0.038(9) 0.031(9) 0.027(8) 0.004(6) 0.001(7) 0.001(6)
C8 0.017(7) 0.056(10) 0.025(8) -0.001(7) 0.003(7) 0.014(7)
C9 0.029(8) 0.045(9) 0.021(8) -0.003(6) 0.006(7) -0.002(7)
C10 0.040(10) 0.050(11) 0.024(8) -0.005(7) 0.003(8) -0.007(8)
C11 0.038(10) 0.048(10) 0.024(8) -0.005(6) 0.004(8) -0.003(7)
C12 0.035(10) 0.090(15) 0.031(10) 0.000(9) 0.011(9) 0.008(9)
C13 0.041(12) 0.097(16) 0.038(11) 0.011(10) 0.001(10) 0.008(11)
C14 0.040(10) 0.045(11) 0.044(11) 0.007(7) 0.003(9) 0.010(8)
C15 0.030(10) 0.106(17) 0.038(11) -0.023(10) 0.009(9) -0.007(10)
C16 0.020(8) 0.082(14) 0.038(10) 0.008(9) 0.002(8) -0.006(8)
C17 0.030(9) 0.077(13) 0.023(8) 0.009(8) 0.003(8) -0.005(8)
C18 0.025(8) 0.046(10) 0.036(9) 0.013(7) -0.011(7) -0.005(7)
C19 0.033(9) 0.044(10) 0.024(8) 0.004(6) 0.001(7) 0.017(7)
C20 0.043(11) 0.065(12) 0.027(9) -0.009(8) 0.022(9) -0.004(9)
C21 0.049(11) 0.066(13) 0.023(8) -0.002(7) -0.002(8) -0.015(9)
C22 0.040(10) 0.053(11) 0.026(8) -0.010(7) 0.002(8) -0.008(8)
C23 0.050(11) 0.057(12) 0.029(9) 0.023(8) 0.009(9) 0.003(8)
C24 0.024(8) 0.039(9) 0.030(8) 0.003(6) 0.009(7) -0.011(6)
C25 0.046(12) 0.066(14) 0.062(14) -0.010(10) 0.024(11) -0.022(10)
C26 0.061(15) 0.11(2) 0.055(14) 0.012(13) 0.033(13) -0.001(13)
C27 0.046(13) 0.14(2) 0.056(14) -0.047(15) 0.021(12) -0.013(14)
C28 0.036(11) 0.104(18) 0.052(13) -0.025(11) 0.014(10) -0.030(11)
C29 0.039(10) 0.046(11) 0.043(10) 0.001(7) 0.002(9) -0.011(8)
C30 0.020(8) 0.071(13) 0.033(9) 0.015(8) -0.001(7) -0.014(8)
C31 0.035(10) 0.051(11) 0.044(11) 0.004(8) 0.005(9) 0.004(8)
C32 0.030(9) 0.059(11) 0.023(8) 0.006(7) 0.006(7) -0.015(7)
C33 0.022(8) 0.069(13) 0.038(10) 0.010(8) -0.003(8) 0.003(8)
C34 0.043(11) 0.073(13) 0.023(8) 0.001(8) -0.014(8) -0.020(9)
C35 0.036(10) 0.055(11) 0.034(9) 0.010(7) 0.014(8) 0.013(8)
C36 0.038(10) 0.063(13) 0.036(10) 0.002(8) 0.009(9) -0.011(8)
C37 0.038(10) 0.066(13) 0.044(11) 0.018(9) 0.016(9) 0.029(9)
C38 0.082(17) 0.079(15) 0.022(9) 0.009(9) -0.008(10) 0.001(12)
C39 0.097(19) 0.036(12) 0.100(19) 0.045(12) 0.030(16) 0.015(11)
C40 0.034(9) 0.078(12) 0.070(12) -0.012(9) 0.024(9) 0.025(9)
C41 0.031(11) 0.11(2) 0.068(16) 0.010(13) -0.001(11) -0.030(12)
C42 0.038(12) 0.090(18) 0.09(2) -0.045(14) -0.019(13) 0.004(11)
C43 0.057(14) 0.110(19) 0.020(9) -0.018(10) -0.007(9) 0.006(12)
C44 0.076(14) 0.137(17) 0.035(10) -0.014(11) -0.015(11) 0.022(13)
C45 0.067(13) 0.127(17) 0.061(13) 0.010(12) 0.033(12) -0.006(12)
C46 0.056(14) 0.078(15) 0.042(12) 0.007(10) -0.018(10) -0.022(11)
C47 0.035(9) 0.075(11) 0.012(7) 0.006(7) -0.006(7) 0.010(8)
C48 0.15(2) 0.117(18) 0.078(16) -0.007(14) -0.016(15) 0.019(16)
C49 0.073(15) 0.153(18) 0.085(16) -0.013(14) -0.021(13) 0.046(14)
C50 0.096(17) 0.139(18) 0.089(16) 0.012(14) -0.002(14) -0.049(15)
C51 0.18(4) 0.051(16) 0.065(17) -0.010(11) -0.03(2) 0.000(17)
C52 0.066(17) 0.15(3) 0.042(13) -0.001(14) 0.013(13) -0.019(17)
C53 0.061(14) 0.076(15) 0.048(12) 0.019(10) 0.016(11) -0.009(11)
C54 0.055(13) 0.063(13) 0.041(11) 0.016(9) 0.000(10) 0.005(10)
C55 0.053(13) 0.063(14) 0.075(16) 0.006(11) 0.025(13) -0.013(10)
C56 0.069(15) 0.050(12) 0.054(13) -0.006(9) 0.021(12) -0.024(10)
C57 0.073(16) 0.077(15) 0.035(11) 0.009(9) -0.010(11) 0.024(12)
C58 0.11(2) 0.11(2) 0.044(13) 0.008(13) 0.009(15) -0.022(18)
C59 0.073(17) 0.087(19) 0.088(19) 0.050(15) 0.015(15) -0.015(14)
C60 0.13(3) 0.052(18) 0.18(4) 0.017(18) 0.07(3) 0.025(17)
C61 0.11(2) 0.12(2) 0.054(15) -0.021(14) 0.046(17) -0.045(19)
C62 0.075(18) 0.11(2) 0.10(2) 0.011(16) 0.018(17) -0.070(17)
C63 0.023(8) 0.040(10) 0.057(12) -0.002(7) 0.003(8) -0.005(7)
C64 0.093(18) 0.035(11) 0.041(11) -0.010(7) 0.010(11) 0.013(10)
C65 0.066(15) 0.063(14) 0.069(16) -0.011(11) -0.011(13) -0.023(11)
C66 0.059(13) 0.030(10) 0.085(17) 0.012(9) 0.009(12) -0.011(8)
C67 0.067(15) 0.059(14) 0.058(14) 0.006(10) 0.021(12) -0.010(10)
C68 0.12(3) 0.062(17) 0.082(19) 0.019(13) -0.027(18) 0.021(15)
C69 0.070(13) 0.069(13) 0.105(16) -0.018(11) 0.033(13) 0.026(10)
C70 0.096(16) 0.066(13) 0.110(17) -0.022(12) 0.011(14) -0.016(12)
C71 0.069(17) 0.030(13) 0.18(3) 0.004(13) 0.039(19) -0.016(10)
C72 0.13(3) 0.062(15) 0.064(16) 0.007(11) 0.047(17) -0.018(15)
C73 0.17(2) 0.13(2) 0.16(2) -0.020(17) 0.001(18) 0.001(17)
C76 0.122(19) 0.129(19) 0.080(16) -0.018(14) 0.030(15) 0.007(15)
O27 0.116(14) 0.119(13) 0.097(12) 0.031(10) 0.068(11) 0.043(11)
O28 0.066(14) 0.16(2) 0.19(3) -0.02(2) 0.035(17) -0.019(14)
C78 0.16(4) 0.10(3) 0.12(3) 0.01(2) -0.03(3) 0.00(2)

loop_
_atom_type_symbol
_atom_type_description
_atom_type_scat_dispersion_real
_atom_type_scat_dispersion_imag
_atom_type_scat_source
C C 0.0181 0.0091 'International Tables Vol C Tables 4.2.6.8 and 6.1.1.4'
H H 0.0000 0.0000 'International Tables Vol C Tables 4.2.6.8 and 6.1.1.4'
N N 0.0311 0.0180 'International Tables Vol C Tables 4.2.6.8 and 6.1.1.4'
O O 0.0492 0.0322 'International Tables Vol C Tables 4.2.6.8 and 6.1.1.4'
F F 0.0727 0.0534 'International Tables Vol C Tables 4.2.6.8 and 6.1.1.4'
S S 0.3331 0.5567 'International Tables Vol C Tables 4.2.6.8 and 6.1.1.4'
Ni Ni -3.0029 0.5091 'International Tables Vol C Tables 4.2.6.8 and 6.1.1.4'
Ir Ir -4.7710 6.5667 'International Tables Vol C Tables 4.2.6.8 and 6.1.1.4'

loop_
_geom_angle_atom_site_label_1
_geom_angle_atom_site_label_2
_geom_angle_atom_site_label_3
_geom_angle
_geom_angle_site_symmetry_1
_geom_angle_site_symmetry_3
N1 Ir1 C37 98.4(6) . .
N1 Ir1 N5 87.0(5) . .
C37 Ir1 N5 156.0(7) . .
N1 Ir1 O1 76.5(5) . .
C37 Ir1 O1 118.4(6) . .
N5 Ir1 O1 85.7(5) . .
N1 Ir1 C36 124.7(6) . .
C37 Ir1 C36 38.7(6) . .
N5 Ir1 C36 147.5(6) . .
O1 Ir1 C36 94.7(6) . .
N1 Ir1 C33 107.3(6) . .
C37 Ir1 C33 41.5(7) . .
N5 Ir1 C33 114.5(7) . .
O1 Ir1 C33 159.4(6) . .
C36 Ir1 C33 66.2(7) . .
N1 Ir1 C34 142.6(6) . .
C37 Ir1 C34 65.9(7) . .
N5 Ir1 C34 95.7(6) . .
O1 Ir1 C34 140.8(6) . .
C36 Ir1 C34 64.1(7) . .
C33 Ir1 C34 38.4(7) . .
N1 Ir1 C35 161.8(6) . .
C37 Ir1 C35 64.6(7) . .
N5 Ir1 C35 111.1(6) . .
O1 Ir1 C35 104.9(5) . .
C36 Ir1 C35 37.5(7) . .
C33 Ir1 C35 65.1(6) . .
C34 Ir1 C35 38.4(6) . .
C46 Ir2 O4 93.3(7) . .
C46 Ir2 C44 63.8(10) . .
O4 Ir2 C44 154.6(9) . .
C46 Ir2 C45 38.9(9) . .
O4 Ir2 C45 118.6(9) . .
C44 Ir2 C45 36.2(11) . .
C46 Ir2 N8 147.1(7) . 3
O4 Ir2 N8 85.5(5) . 3
C44 Ir2 N8 119.6(9) . 3
C45 Ir2 N8 155.8(9) . 3
C46 Ir2 N2 124.3(7) . .
O4 Ir2 N2 76.4(5) . .
C44 Ir2 N2 106.5(9) . .
C45 Ir2 N2 99.4(8) . .
N8 Ir2 N2 87.4(5) 3 .
C46 Ir2 C43 64.7(9) . .
O4 Ir2 C43 140.4(6) . .
C44 Ir2 C43 41.0(10) . .
C45 Ir2 C43 64.7(10) . .
N8 Ir2 C43 96.1(7) 3 .
N2 Ir2 C43 143.1(7) . .
C46 Ir2 C47 38.4(8) . .
O4 Ir2 C47 103.8(5) . .
C44 Ir2 C47 65.7(8) . .
C45 Ir2 C47 64.7(8) . .
N8 Ir2 C47 110.1(7) 3 .
N2 Ir2 C47 162.4(7) . .
C43 Ir2 C47 38.7(7) . .
C55 Ir3 C56 38.6(9) . .
C55 Ir3 O7 154.7(8) . .
C56 Ir3 O7 116.3(8) . .
C55 Ir3 C54 37.8(9) . .
C56 Ir3 C54 64.6(9) . .
O7 Ir3 C54 144.6(7) . .
C55 Ir3 N3 105.4(8) . .
C56 Ir3 N3 99.8(7) . .
O7 Ir3 N3 77.6(5) . .
C54 Ir3 N3 137.7(7) . .
C55 Ir3 N7 119.4(8) . .
C56 Ir3 N7 157.9(8) . .
O7 Ir3 N7 85.6(5) . .
C54 Ir3 N7 95.8(7) . .
N3 Ir3 N7 87.9(6) . .
C55 Ir3 C53 63.5(9) . .
C56 Ir3 C53 65.0(9) . .
O7 Ir3 C53 107.9(7) . .
C54 Ir3 C53 37.8(8) . .
N3 Ir3 C53 164.8(8) . .
N7 Ir3 C53 106.4(8) . .
C55 Ir3 C57 63.7(8) . .
C56 Ir3 C57 37.3(8) . .
O7 Ir3 C57 93.9(7) . .
C54 Ir3 C57 65.4(8) . .
N3 Ir3 C57 126.0(7) . .
N7 Ir3 C57 145.2(7) . .
C53 Ir3 C57 40.9(8) . .
N4 Ir4 C65 110.8(8) . .
N4 Ir4 N6 87.5(5) . 3
C65 Ir4 N6 161.3(8) . 3
N4 Ir4 O10 76.8(5) . .
C65 Ir4 O10 101.1(8) . .
N6 Ir4 O10 86.8(5) 3 .
N4 Ir4 C64 151.9(8) . .
C65 Ir4 C64 42.6(9) . .
N6 Ir4 C64 120.0(8) 3 .
O10 Ir4 C64 97.7(6) . .
N4 Ir4 C63 154.9(6) . .
C65 Ir4 C63 65.2(9) . .
N6 Ir4 C63 96.5(6) 3 .
O10 Ir4 C63 128.1(5) . .
C64 Ir4 C63 37.4(7) . .
N4 Ir4 C66 99.8(7) . .
C65 Ir4 C66 37.3(9) . .
N6 Ir4 C66 138.2(7) 3 .
O10 Ir4 C66 135.0(7) . .
C64 Ir4 C66 64.4(9) . .
C63 Ir4 C66 61.2(7) . .
N4 Ir4 C67 116.5(7) . .
C65 Ir4 C67 65.4(9) . .
N6 Ir4 C67 103.3(7) 3 .
O10 Ir4 C67 163.3(7) . .
C64 Ir4 C67 65.8(8) . .
C63 Ir4 C67 38.5(7) . .
C66 Ir4 C67 36.9(9) . .
O3 Ni1 O9 96.6(5) . .
O3 Ni1 O2 82.3(5) . .
O9 Ni1 O2 178.8(5) . .
O3 Ni1 O13 89.9(6) . .
O9 Ni1 O13 92.3(6) . .
O2 Ni1 O13 88.3(6) . .
O3 Ni1 N9 92.8(6) . .
O9 Ni1 N9 89.1(6) . .
O2 Ni1 N9 90.3(6) . .
O13 Ni1 N9 176.7(6) . .
O3 Ni1 O8 177.7(5) . .
O9 Ni1 O8 81.6(5) . .
O2 Ni1 O8 99.4(5) . .
O13 Ni1 O8 88.7(6) . .
N9 Ni1 O8 88.6(6) . .
O12 Ni2 O5 178.3(5) . .
O12 Ni2 O6 96.0(5) . .
O5 Ni2 O6 82.4(4) . .
O12 Ni2 O11 82.3(5) . .
O5 Ni2 O11 99.4(5) . .
O6 Ni2 O11 178.1(5) . .
O12 Ni2 O14 91.6(5) . .
O5 Ni2 O14 88.9(6) . .
O6 Ni2 O14 89.1(6) . .
O11 Ni2 O14 91.8(6) . .
O12 Ni2 N10 90.5(5) . 3
O5 Ni2 N10 89.0(5) . 3
O6 Ni2 N10 89.8(6) . 3
O11 Ni2 N10 89.4(6) . 3
O14 Ni2 N10 177.7(6) . 3
C7 N1 C1 117.4(15) . .
C7 N1 Ir1 116.2(11) . .
C1 N1 Ir1 126.1(10) . .
C9 N2 C4 115.3(13) . .
C9 N2 Ir2 117.6(10) . .
C4 N2 Ir2 126.7(11) . .
C17 N3 C11 117.2(15) . .
C17 N3 Ir3 114.5(11) . .
C11 N3 Ir3 128.3(12) . .
C19 N4 C14 114.1(15) . .
C19 N4 Ir4 118.9(11) . .
C14 N4 Ir4 126.8(11) . .
C24 N5 C21 116.6(16) . .
C24 N5 Ir1 120.9(12) . .
C21 N5 Ir1 122.5(12) . .
C22 N6 C23 113.7(15) . .
C22 N6 Ir4 125.4(12) . 3
C23 N6 Ir4 120.9(11) . 3
C29 N7 C32 118.2(15) . .
C29 N7 Ir3 119.6(12) . .
C32 N7 Ir3 121.9(11) . .
C31 N8 C30 115.0(15) . .
C31 N8 Ir2 124.3(12) . 3
C30 N8 Ir2 120.7(11) . 3
C25 N9 C28 120.1(17) . .
C25 N9 Ni1 120.8(12) . .
C28 N9 Ni1 118.8(14) . .
C26 N10 C27 114(2) . .
C26 N10 Ni2 125.1(15) . 3
C27 N10 Ni2 120.4(14) . 3
C8 O1 Ir1 115.5(10) . .
C8 O2 Ni1 112.2(10) . .
C7 O3 Ni1 112.1(10) . .
C10 O4 Ir2 116.6(11) . .
C10 O5 Ni2 110.9(10) . .
C9 O6 Ni2 111.0(11) . .
C18 O7 Ir3 116.7(11) . .
C18 O8 Ni1 110.3(11) . .
C17 O9 Ni1 112.2(12) . .
C20 O10 Ir4 116.7(10) . .
C20 O11 Ni2 111.7(12) . .
C19 O12 Ni2 112.6(10) . .
C73 O13 Ni1 127(2) . .
O16 S1 O17 115.3(18) . .
O16 S1 O15 113.3(17) . .
O17 S1 O15 112.0(18) . .
O16 S1 C74 103.1(19) . .
O17 S1 C74 124(3) . .
O15 S1 C74 86(3) . .
O20 S2 O19 115.3(18) . .
O20 S2 O18 109.2(15) . .
O19 S2 O18 113.0(15) . .
O20 S2 C75 110.7(18) . .
O19 S2 C75 105.0(16) . .
O18 S2 C75 102.8(12) . .
O23 S3 O22 109.1(16) . .
O23 S3 O21 116.5(15) . .
O22 S3 O21 113.7(14) . .
O23 S3 C76 102.9(17) . .
O22 S3 C76 107.4(18) . .
O21 S3 C76 106.3(13) . .
O25 S4 O24 122(2) . .
O25 S4 O26 116(3) . .
O24 S4 O26 98(2) . .
O25 S4 C77 99(2) . .
O24 S4 C77 107.5(18) . .
O26 S4 C77 115.3(19) . .
C6 C1 C2 122.3(15) . .
C6 C1 N1 118.6(15) . .
C2 C1 N1 118.9(14) . .
C1 C2 C3 118.1(18) . .
C4 C3 C2 121.3(17) . .
C3 C4 C5 120.4(14) . .
C3 C4 N2 120.5(14) . .
C5 C4 N2 119.1(13) . .
C4 C5 C6 117.6(16) . .
C1 C6 C5 120.1(16) . .
N1 C7 O3 129.0(15) . .
N1 C7 C8 114.8(15) . .
O3 C7 C8 116.0(13) . .
O1 C8 O2 125.8(14) . .
O1 C8 C7 116.7(14) . .
O2 C8 C7 117.3(14) . .
O6 C9 N2 129.6(15) . .
O6 C9 C10 118.1(15) . .
N2 C9 C10 112.1(14) . .
O5 C10 O4 125.8(16) . .
O5 C10 C9 117.6(15) . .
O4 C10 C9 116.7(16) . .
C16 C11 N3 117.8(17) . .
C16 C11 C12 119.7(16) . .
N3 C11 C12 122.5(16) . .
C13 C12 C11 119.1(19) . .
C14 C13 C12 121(2) . .
C13 C14 C15 122.1(19) . .
C13 C14 N4 119.2(18) . .
C15 C14 N4 118.7(17) . .
C14 C15 C16 118.9(18) . .
C11 C16 C15 119.0(17) . .
O9 C17 N3 128.7(17) . .
O9 C17 C18 116.7(16) . .
N3 C17 C18 114.6(14) . .
O8 C18 O7 124.4(17) . .
O8 C18 C17 118.9(15) . .
O7 C18 C17 116.5(15) . .
O12 C19 N4 131.7(15) . .
O12 C19 C20 116.1(14) . .
N4 C19 C20 112.2(14) . .
O11 C20 O10 127.5(16) . .
O11 C20 C19 117.1(17) . .
O10 C20 C19 115.3(14) . .
N5 C21 C22 119.6(16) . .
N6 C22 C21 123.4(16) . .
C24 C23 N6 124.9(15) . .
N5 C24 C23 121.7(15) . .
N9 C25 C26 120.8(18) . .
N10 C26 C25 124(2) . .
N10 C27 C28 123(2) . .
N9 C28 C27 117.6(19) . .
N7 C29 C30 119.6(18) . .
N8 C30 C29 124.1(17) . .
N8 C31 C32 123.5(17) . .
C31 C32 N7 119.4(16) . .
C34 C33 C38 129.3(18) . .
C34 C33 C37 104.9(15) . .
C38 C33 C37 125.6(18) . .
C34 C33 Ir1 70.9(11) . .
C38 C33 Ir1 128.9(14) . .
C37 C33 Ir1 68.1(11) . .
C33 C34 C35 109.7(17) . .
C33 C34 C39 125.6(18) . .
C35 C34 C39 124(2) . .
C33 C34 Ir1 70.7(11) . .
C35 C34 Ir1 71.1(11) . .
C39 C34 Ir1 129.2(15) . .
C36 C35 C34 108.7(16) . .
C36 C35 C40 126.8(17) . .
C34 C35 C40 124.4(18) . .
C36 C35 Ir1 70.2(11) . .
C34 C35 Ir1 70.4(11) . .
C40 C35 Ir1 127.8(14) . .
C35 C36 C37 110.2(16) . .
C35 C36 C41 128.5(18) . .
C37 C36 C41 121(2) . .
C35 C36 Ir1 72.3(11) . .
C37 C36 Ir1 70.0(12) . .
C41 C36 Ir1 124.7(15) . .
C36 C37 C33 106.5(16) . .
C36 C37 C42 129(2) . .
C33 C37 C42 124.4(17) . .
C36 C37 Ir1 71.4(12) . .
C33 C37 Ir1 70.4(12) . .
C42 C37 Ir1 128.0(14) . .
C47 C43 C48 130(2) . .
C47 C43 C44 105(2) . .
C48 C43 C44 124(3) . .
C47 C43 Ir2 70.8(12) . .
C48 C43 Ir2 130.2(18) . .
C44 C43 Ir2 68.9(14) . .
C45 C44 C43 108(2) . .
C45 C44 C49 135(3) . .
C43 C44 C49 116(3) . .
C45 C44 Ir2 72.0(19) . .
C43 C44 Ir2 70.2(15) . .
C49 C44 Ir2 127.2(18) . .
C44 C45 C46 110(3) . .
C44 C45 C50 128(3) . .
C46 C45 C50 122(3) . .
C44 C45 Ir2 71.8(19) . .
C46 C45 Ir2 70.2(15) . .
C50 C45 Ir2 123(2) . .
C47 C46 C45 109(2) . .
C47 C46 C51 123(2) . .
C45 C46 C51 128(2) . .
C47 C46 Ir2 71.9(11) . .
C45 C46 Ir2 70.8(16) . .
C51 C46 Ir2 121.1(16) . .
C46 C47 C43 107.6(19) . .
C46 C47 C52 129(2) . .
C43 C47 C52 123(2) . .
C46 C47 Ir2 69.7(11) . .
C43 C47 Ir2 70.5(11) . .
C52 C47 Ir2 129.4(15) . .
C54 C53 C58 130(2) . .
C54 C53 C57 106(2) . .
C58 C53 C57 123(2) . .
C54 C53 Ir3 69.8(11) . .
C58 C53 Ir3 128.2(18) . .
C57 C53 Ir3 70.1(12) . .
C55 C54 C53 108(2) . .
C55 C54 C59 127(2) . .
C53 C54 C59 125(2) . .
C55 C54 Ir3 67.8(13) . .
C53 C54 Ir3 72.4(12) . .
C59 C54 Ir3 131.8(16) . .
C54 C55 C56 112(2) . .
C54 C55 C60 130(3) . .
C56 C55 C60 118(3) . .
C54 C55 Ir3 74.4(14) . .
C56 C55 Ir3 72.4(14) . .
C60 C55 Ir3 128.5(16) . .
C55 C56 C57 109(2) . .
C55 C56 C61 132(2) . .
C57 C56 C61 119(2) . .
C55 C56 Ir3 69.0(13) . .
C57 C56 Ir3 74.9(14) . .
C61 C56 Ir3 125.9(17) . .
C56 C57 C53 105(2) . .
C56 C57 C62 132(2) . .
C53 C57 C62 122(2) . .
C56 C57 Ir3 67.8(13) . .
C53 C57 Ir3 69.0(13) . .
C62 C57 Ir3 121.0(15) . .
C64 C63 C67 112.5(19) . .
C64 C63 C68 128(2) . .
C67 C63 C68 120(2) . .
C64 C63 Ir4 68.8(11) . .
C67 C63 Ir4 71.9(11) . .
C68 C63 Ir4 126.5(14) . .
C63 C64 C65 104.7(18) . .
C63 C64 C69 126(2) . .
C65 C64 C69 130(2) . .
C63 C64 Ir4 73.8(11) . .
C65 C64 Ir4 67.9(11) . .
C69 C64 Ir4 125.3(16) . .
C66 C65 C70 133(3) . .
C66 C65 C64 104(2) . .
C70 C65 C64 123(2) . .
C66 C65 Ir4 74.9(12) . .
C70 C65 Ir4 124.3(19) . .
C64 C65 Ir4 69.5(10) . .
C65 C66 C67 115(2) . .
C65 C66 C71 120(2) . .
C67 C66 C71 125(2) . .
C65 C66 Ir4 67.8(12) . .
C67 C66 Ir4 72.7(12) . .
C71 C66 Ir4 123.5(14) . .
C66 C67 C72 126(2) . .
C66 C67 C63 102.9(19) . .
C72 C67 C63 130(3) . .
C66 C67 Ir4 70.4(12) . .
C72 C67 Ir4 132.4(17) . .
C63 C67 Ir4 69.6(11) . .
F2 C74 F1 99(4) . .
F2 C74 F3 102(4) . .
F1 C74 F3 114(5) . .
F2 C74 S1 117(3) . .
F1 C74 S1 113(3) . .
F3 C74 S1 111(3) . .
F6 C75 F4 99(3) . .
F6 C75 F5 109(3) . .
F4 C75 F5 117(3) . .
F6 C75 S2 114(2) . .
F4 C75 S2 107(2) . .
F5 C75 S2 111(2) . .
F7 C76 F8 93(3) . .
F7 C76 F9 100(3) . .
F8 C76 F9 103(3) . .
F7 C76 S3 115(2) . .
F8 C76 S3 120(2) . .
F9 C76 S3 120(2) . .
F12 C77 F10 105.2(18) . .
F12 C77 F11 106.1(18) . .
F10 C77 F11 105.3(18) . .
F12 C77 S4 113.7(17) . .
F10 C77 S4 112.6(17) . .
F11 C77 S4 113.3(17) . .

loop_
_geom_bond_atom_site_label_1
_geom_bond_atom_site_label_2
_geom_bond_distance
_geom_bond_site_symmetry_2
Ir1 N1 2.109(14) .
Ir1 C37 2.13(2) .
Ir1 N5 2.136(15) .
Ir1 O1 2.140(12) .
Ir1 C36 2.152(19) .
Ir1 C33 2.166(18) .
Ir1 C34 2.169(19) .
Ir1 C35 2.178(18) .
Ir2 C46 2.10(2) .
Ir2 O4 2.105(12) .
Ir2 C44 2.11(3) .
Ir2 C45 2.11(3) .
Ir2 N8 2.117(15) 3
Ir2 N2 2.120(14) .
Ir2 C43 2.13(2) .
Ir2 C47 2.131(15) .
Ir3 C55 2.04(2) .
Ir3 C56 2.082(19) .
Ir3 O7 2.106(13) .
Ir3 C54 2.120(19) .
Ir3 N3 2.128(15) .
Ir3 N7 2.145(14) .
Ir3 C53 2.154(19) .
Ir3 C57 2.17(3) .
Ir4 N4 2.072(16) .
Ir4 C65 2.10(2) .
Ir4 N6 2.116(14) 3
Ir4 O10 2.121(13) .
Ir4 C64 2.125(18) .
Ir4 C63 2.189(19) .
Ir4 C66 2.192(18) .
Ir4 C67 2.22(2) .
Ni1 O3 2.014(11) .
Ni1 O9 2.047(13) .
Ni1 O2 2.055(13) .
Ni1 O13 2.057(16) .
Ni1 N9 2.069(16) .
Ni1 O8 2.100(12) .
Ni2 O12 2.029(11) .
Ni2 O5 2.047(12) .
Ni2 O6 2.058(12) .
Ni2 O11 2.067(13) .
Ni2 O14 2.086(16) .
Ni2 N10 2.101(15) 3
N1 C7 1.29(2) .
N1 C1 1.466(19) .
N2 C9 1.30(2) .
N2 C4 1.461(18) .
N3 C17 1.32(2) .
N3 C11 1.41(2) .
N4 C19 1.31(2) .
N4 C14 1.50(2) .
N5 C24 1.30(2) .
N5 C21 1.35(2) .
N6 C22 1.28(2) .
N6 C23 1.35(2) .
N6 Ir4 2.116(14) 3
N7 C29 1.35(2) .
N7 C32 1.38(2) .
N8 C31 1.35(2) .
N8 C30 1.35(2) .
N8 Ir2 2.117(15) 3
N9 C25 1.32(3) .
N9 C28 1.33(2) .
N10 C26 1.35(3) .
N10 C27 1.35(2) .
N10 Ni2 2.101(15) 3
O1 C8 1.247(19) .
O2 C8 1.25(2) .
O3 C7 1.306(19) .
O4 C10 1.27(2) .
O5 C10 1.24(2) .
O6 C9 1.22(2) .
O7 C18 1.26(2) .
O8 C18 1.24(2) .
O9 C17 1.27(2) .
O10 C20 1.28(2) .
O11 C20 1.25(2) .
O12 C19 1.273(19) .
O13 C73 1.42(5) .
O15 S1 1.454(18) .
O16 S1 1.414(16) .
O17 S1 1.425(18) .
O18 S2 1.455(19) .
O19 S2 1.43(2) .
O20 S2 1.42(2) .
O21 S3 1.472(18) .
O22 S3 1.44(2) .
O23 S3 1.42(2) .
O24 S4 1.57(4) .
O25 S4 1.45(3) .
O26 S4 1.69(4) .
S1 C74 1.67(4) .
S2 C75 1.781(19) .
S3 C76 1.57(3) .
S4 C77 1.778(18) .
F1 C74 1.38(2) .
F2 C74 1.369(19) .
F3 C74 1.411(19) .
F4 C75 1.326(19) .
F5 C75 1.335(19) .
F6 C75 1.309(19) .
F7 C76 1.331(19) .
F8 C76 1.362(19) .
F9 C76 1.378(18) .
F10 C77 1.325(19) .
F11 C77 1.325(19) .
F12 C77 1.321(19) .
C1 C6 1.36(2) .
C1 C2 1.38(2) .
C2 C3 1.40(2) .
C3 C4 1.39(2) .
C4 C5 1.40(2) .
C5 C6 1.45(2) .
C7 C8 1.53(2) .
C9 C10 1.55(2) .
C11 C16 1.39(3) .
C11 C12 1.43(3) .
C12 C13 1.37(3) .
C13 C14 1.34(3) .
C14 C15 1.38(3) .
C15 C16 1.42(2) .
C17 C18 1.54(2) .
C19 C20 1.56(2) .
C21 C22 1.43(2) .
C23 C24 1.35(2) .
C25 C26 1.35(3) .
C27 C28 1.42(3) .
C29 C30 1.35(2) .
C31 C32 1.36(2) .
C33 C34 1.43(3) .
C33 C38 1.46(3) .
C33 C37 1.52(3) .
C34 C35 1.43(2) .
C34 C39 1.48(3) .
C35 C36 1.39(3) .
C35 C40 1.54(2) .
C36 C37 1.42(2) .
C36 C41 1.51(2) .
C37 C42 1.55(3) .
C43 C47 1.41(3) .
C43 C48 1.46(4) .
C43 C44 1.48(4) .
C44 C45 1.31(4) .
C44 C49 1.56(4) .
C45 C46 1.40(3) .
C45 C50 1.58(4) .
C46 C47 1.39(3) .
C46 C51 1.53(3) .
C47 C52 1.48(3) .
C53 C54 1.39(3) .
C53 C58 1.49(3) .
C53 C57 1.51(3) .
C54 C55 1.35(3) .
C54 C59 1.45(3) .
C55 C56 1.36(3) .
C55 C60 1.55(3) .
C56 C57 1.36(3) .
C56 C61 1.59(3) .
C57 C62 1.55(3) .
C63 C64 1.39(3) .
C63 C67 1.46(3) .
C63 C68 1.47(3) .
C64 C65 1.53(3) .
C64 C69 1.55(3) .
C65 C66 1.37(3) .
C65 C70 1.45(4) .
C66 C67 1.40(3) .
C66 C71 1.51(3) .
C67 C72 1.41(3) .
C78 O29 1.42(2) .

loop_
_platon_squeeze_void_nr
_platon_squeeze_void_average_x
_platon_squeeze_void_average_y
_platon_squeeze_void_average_z
_platon_squeeze_void_volume
_platon_squeeze_void_count_electrons
1 0.000 0.000 0.000 162.6 20.8
2 -0.017 0.409 0.210 144.8 28.7
3 -0.026 0.649 0.379 90.7 13.2
4 0.026 0.351 0.621 92.2 15.5
5 0.016 0.591 0.790 144.9 19.8
6 0.089 0.003 0.478 11.3 0.7
7 0.179 0.237 0.156 80.1 10.6
8 0.135 0.940 0.583 8.9 -0.7
9 0.326 0.739 0.343 80.4 11.3
10 0.484 0.091 0.710 144.4 25.5
11 0.474 0.851 0.879 91.3 19.0
12 0.500 0.500 0.500 162.6 25.2
13 0.517 -0.090 0.289 144.0 22.7
14 0.529 0.148 0.121 90.3 15.7
15 0.365 0.440 0.917 8.9 -1.8
16 0.411 0.503 0.022 11.4 -0.7
17 0.589 0.497 0.978 11.4 -0.4
18 0.676 0.262 0.656 78.6 12.7
19 0.635 0.560 0.083 8.9 -0.6
20 0.824 0.762 0.844 78.9 7.5
21 0.865 0.060 0.417 8.9 -0.8
22 0.911 0.997 0.522 11.4 -0.2
